data_2224411
loop_
_publ_author_name
'Sharif, Hafiz Muhammad Adeel'
'Dong, Gui-Ying'
'Arshad, Muhammad Nadeem'
'Khan, Islam Ullah'

_publ_section_title
;
 4-Benzenesulfonamidobenzoic acid
;
_journal_coeditor_code RK2179
_journal_issue 12
_journal_name_full 'Acta Crystallographica Section E'
_journal_page_first o3086
_journal_paper_doi 10.1107/S1600536809047291
_journal_volume 65
_journal_year 2009
_chemical_formula_iupac 'C13 H11 N O4 S'
_chemical_formula_moiety 'C13 H11 N O4 S'
_chemical_formula_sum 'C13 H11 N O4 S'
_chemical_formula_weight 277.30
_chemical_name_systematic
;
4-Benzenesulfonamidobenzoic acid
;
_space_group_IT_number 14
_symmetry_cell_setting monoclinic
_symmetry_space_group_name_Hall '-P 2ybc'
_symmetry_space_group_name_H-M 'P 1 21/c 1'
_atom_sites_solution_hydrogens geom
_atom_sites_solution_primary direct
_atom_sites_solution_secondary difmap
_audit_creation_method SHELXL
_cell_angle_alpha 90.00
_cell_angle_beta 117.510(3)
_cell_angle_gamma 90.00
_cell_formula_units_Z 4
_cell_length_a 5.2050(3)
_cell_length_b 37.726(2)
_cell_length_c 7.3781(4)
_cell_measurement_reflns_used 5008
_cell_measurement_temperature 295(2)
_cell_measurement_theta_max 25
_cell_measurement_theta_min 3.02
_cell_volume 1284.98(13)
_computing_cell_refinement 'SAINT (Bruker, 1999)'
_computing_data_collection 'SMART (Bruker, 1998)'
_computing_data_reduction 'SAINT (Bruker, 1999)'
_computing_molecular_graphics 'SHELXTL (Sheldrick, 2008)'
_computing_publication_material 'SHELXTL (Sheldrick, 2008)'
_computing_structure_refinement 'SHELXL97 (Sheldrick, 2008)'
_computing_structure_solution 'SHELXS97 (Sheldrick, 2008)'
_diffrn_ambient_temperature 295(2)
_diffrn_measured_fraction_theta_full 0.996
_diffrn_measured_fraction_theta_max 0.996
_diffrn_measurement_device_type 'Bruker CCD'
_diffrn_measurement_method '\f and \w'
_diffrn_radiation_monochromator graphite
_diffrn_radiation_source 'fine--focus sealed tube'
_diffrn_radiation_type MoK\a
_diffrn_radiation_wavelength 0.71073
_diffrn_reflns_av_R_equivalents 0.0252
_diffrn_reflns_av_sigmaI/netI 0.0224
_diffrn_reflns_limit_h_max 6
_diffrn_reflns_limit_h_min -4
_diffrn_reflns_limit_k_max 45
_diffrn_reflns_limit_k_min -50
_diffrn_reflns_limit_l_max 9
_diffrn_reflns_limit_l_min -9
_diffrn_reflns_number 13550
_diffrn_reflns_theta_full 28.36
_diffrn_reflns_theta_max 28.36
_diffrn_reflns_theta_min 1.08
_exptl_absorpt_coefficient_mu 0.261
_exptl_absorpt_correction_T_max 0.9583
_exptl_absorpt_correction_T_min 0.9348
_exptl_absorpt_correction_type multi-scan
_exptl_absorpt_process_details '(<i>SADABS</i>; Sheldrick, 1996)'
_exptl_crystal_colour colourless
_exptl_crystal_density_diffrn 1.433
_exptl_crystal_density_method 'not measured'
_exptl_crystal_description block
_exptl_crystal_F_000 576
_exptl_crystal_size_max 0.26
_exptl_crystal_size_mid 0.21
_exptl_crystal_size_min 0.19
_refine_diff_density_max 0.377
_refine_diff_density_min -0.363
_refine_ls_extinction_method none
_refine_ls_goodness_of_fit_ref 1.098
_refine_ls_hydrogen_treatment constr
_refine_ls_matrix_type full
_refine_ls_number_parameters 172
_refine_ls_number_reflns 3185
_refine_ls_number_restraints 0
_refine_ls_restrained_S_all 1.098
_refine_ls_R_factor_all 0.0793
_refine_ls_R_factor_gt 0.0645
_refine_ls_shift/su_max 0.000
_refine_ls_shift/su_mean 0.000
_refine_ls_structure_factor_coef Fsqd
_refine_ls_weighting_details 'calc w=1/[\s^2^(Fo^2^)+(0.0878P)^2^+1.4857P] where P=(Fo^2^+2Fc^2^)/3'
_refine_ls_weighting_scheme calc
_refine_ls_wR_factor_gt 0.1763
_refine_ls_wR_factor_ref 0.1985
_reflns_number_gt 2633
_reflns_number_total 3185
_reflns_threshold_expression I>2\s(I)
_cod_data_source_file rk2179.cif
_cod_data_source_block I
_cod_original_sg_symbol_H-M 'P 21/c'
_cod_database_code 2224411
_cod_database_fobs_code 2224411

loop_
_symmetry_equiv_pos_as_xyz
'x, y, z'
'-x, y+1/2, -z+1/2'
'-x, -y, -z'
'x, -y-1/2, z-1/2'

loop_
_atom_site_type_symbol
_atom_site_label
_atom_site_fract_x
_atom_site_fract_y
_atom_site_fract_z
_atom_site_U_iso_or_equiv
_atom_site_adp_type
_atom_site_calc_flag
_atom_site_refinement_flags
_atom_site_occupancy
_atom_site_disorder_assembly
_atom_site_disorder_group
S S1 0.27263(17) 0.36345(2) 0.53929(12) 0.0443(3) Uani d . 1 . .
O O5 -0.4876(5) 0.48980(7) -0.2675(3) 0.0496(6) Uani d . 1 . .
H H5 -0.5699 0.5003 -0.3768 0.074 Uiso d R 1 . .
O O6 -0.2171(5) 0.47077(6) -0.4087(3) 0.0464(5) Uani d . 1 . .
O O7 0.4834(6) 0.35320(8) 0.7386(4) 0.0693(8) Uani d . 1 . .
O O8 -0.0109(5) 0.37334(7) 0.5034(4) 0.0557(6) Uani d . 1 . .
N N2 0.4098(5) 0.39697(7) 0.4738(4) 0.0408(6) Uani d . 1 . .
H H2 0.5771 0.3942 0.5010 0.049 Uiso d R 1 . .
C C14 0.2360(6) 0.41529(7) 0.2848(4) 0.0344(6) Uani d . 1 . .
C C15 0.2845(6) 0.41056(8) 0.1173(5) 0.0411(7) Uani d . 1 . .
H H15 0.4269 0.3949 0.1242 0.049 Uiso calc R 1 . .
C C16 0.1192(6) 0.42930(8) -0.0615(5) 0.0406(6) Uani d . 1 . .
H H16 0.1543 0.4267 -0.1735 0.049 Uiso calc R 1 . .
C C17 -0.0980(5) 0.45182(7) -0.0728(4) 0.0319(5) Uani d . 1 . .
C C18 -0.1453(6) 0.45608(8) 0.0961(4) 0.0375(6) Uani d . 1 . .
H H18 -0.2921 0.4710 0.0884 0.045 Uiso calc R 1 . .
C C19 0.0239(6) 0.43826(8) 0.2754(4) 0.0386(6) Uani d . 1 . .
H H19 -0.0049 0.4417 0.3895 0.046 Uiso calc R 1 . .
C C20 0.2370(7) 0.32889(8) 0.3691(5) 0.0456(7) Uani d . 1 . .
C C21 0.4682(10) 0.30652(11) 0.4110(8) 0.0731(12) Uani d . 1 . .
H H21 0.6402 0.3090 0.5314 0.088 Uiso calc R 1 . .
C C22 0.4401(13) 0.28042(13) 0.2715(11) 0.0938(18) Uani d . 1 . .
H H22 0.5934 0.2650 0.2995 0.113 Uiso calc R 1 . .
C C23 0.1881(15) 0.27699(14) 0.0918(10) 0.0938(17) Uani d . 1 . .
H H23 0.1703 0.2594 -0.0015 0.113 Uiso calc R 1 . .
C C24 -0.0327(15) 0.29943(14) 0.0524(9) 0.1009(19) Uani d . 1 . .
H H24 -0.2033 0.2972 -0.0692 0.121 Uiso calc R 1 . .
C C25 -0.0115(10) 0.32565(11) 0.1883(7) 0.0724(12) Uani d . 1 . .
H H25 -0.1653 0.3411 0.1574 0.087 Uiso calc R 1 . .
C C26 -0.2763(6) 0.47182(7) -0.2629(4) 0.0340(6) Uani d . 1 . .

loop_
_atom_site_aniso_label
_atom_site_aniso_U_11
_atom_site_aniso_U_22
_atom_site_aniso_U_33
_atom_site_aniso_U_12
_atom_site_aniso_U_13
_atom_site_aniso_U_23
S1 0.0400(4) 0.0527(5) 0.0429(4) 0.0102(3) 0.0214(3) 0.0115(3)
O5 0.0442(12) 0.0658(15) 0.0422(11) 0.0254(11) 0.0228(10) 0.0118(10)
O6 0.0505(12) 0.0567(13) 0.0380(11) 0.0155(10) 0.0255(10) 0.0054(9)
O7 0.0665(17) 0.087(2) 0.0466(14) 0.0161(15) 0.0193(13) 0.0233(13)
O8 0.0467(13) 0.0653(15) 0.0681(16) 0.0086(11) 0.0376(12) 0.0058(12)
N2 0.0281(11) 0.0490(14) 0.0410(13) 0.0053(10) 0.0121(10) 0.0076(10)
C14 0.0279(12) 0.0365(14) 0.0357(13) 0.0003(10) 0.0122(10) 0.0004(10)
C15 0.0350(14) 0.0452(16) 0.0460(15) 0.0146(12) 0.0210(12) 0.0041(12)
C16 0.0410(15) 0.0483(16) 0.0395(14) 0.0095(12) 0.0247(12) 0.0008(12)
C17 0.0277(12) 0.0343(13) 0.0342(13) 0.0010(10) 0.0146(10) -0.0026(10)
C18 0.0361(14) 0.0393(14) 0.0421(14) 0.0095(11) 0.0223(12) 0.0009(11)
C19 0.0416(15) 0.0437(15) 0.0360(14) 0.0073(12) 0.0226(12) -0.0003(11)
C20 0.0475(17) 0.0407(15) 0.0560(18) 0.0068(13) 0.0303(15) 0.0121(13)
C21 0.054(2) 0.058(2) 0.108(4) 0.0152(18) 0.038(2) 0.003(2)
C22 0.089(4) 0.059(3) 0.156(6) 0.019(2) 0.076(4) -0.001(3)
C23 0.130(5) 0.066(3) 0.101(4) 0.008(3) 0.067(4) -0.011(3)
C24 0.122(5) 0.076(3) 0.074(3) 0.019(3) 0.019(3) -0.015(3)
C25 0.074(3) 0.060(2) 0.066(2) 0.022(2) 0.017(2) 0.0007(19)
C26 0.0307(13) 0.0361(13) 0.0346(13) 0.0023(10) 0.0146(10) -0.0031(10)

loop_
_atom_type_symbol
_atom_type_description
_atom_type_scat_dispersion_real
_atom_type_scat_dispersion_imag
_atom_type_scat_source
C C 0.0033 0.0016 'International Tables Vol C Tables 4.2.6.8 and 6.1.1.4'
H H 0.0000 0.0000 'International Tables Vol C Tables 4.2.6.8 and 6.1.1.4'
N N 0.0061 0.0033 'International Tables Vol C Tables 4.2.6.8 and 6.1.1.4'
O O 0.0106 0.0060 'International Tables Vol C Tables 4.2.6.8 and 6.1.1.4'
S S 0.1246 0.1234 'International Tables Vol C Tables 4.2.6.8 and 6.1.1.4'

loop_
_geom_angle_atom_site_label_1
_geom_angle_atom_site_label_2
_geom_angle_atom_site_label_3
_geom_angle_site_symmetry_1
_geom_angle_site_symmetry_3
_geom_angle
_geom_angle_publ_flag
O7 S1 O8 . . 120.12(17) ?
O7 S1 N2 . . 106.43(16) ?
O8 S1 N2 . . 107.42(14) ?
O7 S1 C20 . . 108.24(17) ?
O8 S1 C20 . . 107.64(16) ?
N2 S1 C20 . . 106.21(14) ?
C26 O5 H5 . . 109.5 ?
C14 N2 S1 . . 119.58(19) ?
C14 N2 H2 . . 115.3 ?
S1 N2 H2 . . 113.4 ?
C19 C14 C15 . . 120.5(3) ?
C19 C14 N2 . . 118.7(3) ?
C15 C14 N2 . . 120.7(2) ?
C14 C15 C16 . . 119.6(3) ?
C14 C15 H15 . . 120.2 ?
C16 C15 H15 . . 120.2 ?
C17 C16 C15 . . 119.9(3) ?
C17 C16 H16 . . 120.0 ?
C15 C16 H16 . . 120.0 ?
C18 C17 C16 . . 119.7(3) ?
C18 C17 C26 . . 119.9(2) ?
C16 C17 C26 . . 120.4(2) ?
C19 C18 C17 . . 120.4(3) ?
C19 C18 H18 . . 119.8 ?
C17 C18 H18 . . 119.8 ?
C14 C19 C18 . . 119.7(3) ?
C14 C19 H19 . . 120.1 ?
C18 C19 H19 . . 120.1 ?
C25 C20 C21 . . 119.8(4) ?
C25 C20 S1 . . 120.2(3) ?
C21 C20 S1 . . 119.9(3) ?
C20 C21 C22 . . 119.1(5) ?
C20 C21 H21 . . 120.4 ?
C22 C21 H21 . . 120.5 ?
C23 C22 C21 . . 120.7(5) ?
C23 C22 H22 . . 119.6 ?
C21 C22 H22 . . 119.6 ?
C24 C23 C22 . . 119.2(5) ?
C24 C23 H23 . . 120.4 ?
C22 C23 H23 . . 120.4 ?
C23 C24 C25 . . 121.4(5) ?
C23 C24 H24 . . 119.3 ?
C25 C24 H24 . . 119.3 ?
C20 C25 C24 . . 119.7(4) ?
C20 C25 H25 . . 120.1 ?
C24 C25 H25 . . 120.1 ?
O6 C26 O5 . . 123.0(3) ?
O6 C26 C17 . . 120.2(2) ?
O5 C26 C17 . . 116.8(2) ?

loop_
_geom_bond_atom_site_label_1
_geom_bond_atom_site_label_2
_geom_bond_site_symmetry_2
_geom_bond_distance
_geom_bond_publ_flag
S1 O7 . 1.423(3) ?
S1 O8 . 1.423(2) ?
S1 N2 . 1.632(3) ?
S1 C20 . 1.760(4) ?
O5 C26 . 1.279(3) ?
O5 H5 . 0.8186 ?
O6 C26 . 1.249(3) ?
N2 C14 . 1.440(3) ?
N2 H2 . 0.8048 ?
C14 C19 . 1.380(4) ?
C14 C15 . 1.382(4) ?
C15 C16 . 1.390(4) ?
C15 H15 . 0.9300 ?
C16 C17 . 1.386(4) ?
C16 H16 . 0.9300 ?
C17 C18 . 1.386(4) ?
C17 C26 . 1.482(4) ?
C18 C19 . 1.379(4) ?
C18 H18 . 0.9300 ?
C19 H19 . 0.9300 ?
C20 C25 . 1.368(5) ?
C20 C21 . 1.383(5) ?
C21 C22 . 1.383(7) ?
C21 H21 . 0.9300 ?
C22 C23 . 1.374(8) ?
C22 H22 . 0.9300 ?
C23 C24 . 1.347(8) ?
C23 H23 . 0.9300 ?
C24 C25 . 1.376(7) ?
C24 H24 . 0.9300 ?
C25 H25 . 0.9300 ?

loop_
_geom_hbond_atom_site_label_D
_geom_hbond_atom_site_label_H
_geom_hbond_atom_site_label_A
_geom_hbond_site_symmetry_A
_geom_hbond_distance_DH
_geom_hbond_distance_HA
_geom_hbond_distance_DA
_geom_hbond_angle_DHA
N2 H2 O8 1_655 0.81 2.28 3.054(4) 162
O5 H5 O6 3_464 0.82 1.82 2.625(3) 168
C18 H18 O5 3_465 0.93 2.58 3.413(4) 150
C19 H19 O6 1_556 0.93 2.48 3.348(4) 155

loop_
_cod_related_entry_id
_cod_related_entry_database
_cod_related_entry_code
1 ChemSpider 441891
